data_7006557
loop_
_publ_author_name
'Tanase, Stefania'
'Marqu\'es Gallego, Patricia'
'Bouwman, Elisabeth'
'Long, Gary J.'
'Rebbouh, Leila'
'Grandjean, Fernande'
'de Gelder, Ren\'e'
'Mutikainen, Ilpo'
'Turpeinen, Urho'
'Reedijk, Jan'

_publ_section_title
;
 Versatility in the binding of 2-pyrazinecarboxylate with iron.
 Synthesis, structure and magnetic properties of iron(II) and iron(III)
 complexes.
;
_journal_issue 13
_journal_name_full 'Dalton transactions (Cambridge, England : 2003)'
_journal_page_first 1675
_journal_page_last 1684
_journal_paper_doi 10.1039/b512048a
_journal_year 2006
_chemical_formula_sum 'C10 H10 Fe N4 O6'
_chemical_formula_weight 338.07
_chemical_name_systematic
;
?
;
_space_group_IT_number 14
_symmetry_space_group_name_Hall '-P 2yn'
_symmetry_space_group_name_H-M 'P 1 21/n 1'
_atom_sites_solution_hydrogens geom
_atom_sites_solution_primary direct
_atom_sites_solution_secondary difmap
_audit_creation_method SHELXL-97
_cell_angle_alpha 90.00
_cell_angle_beta 91.185(2)
_cell_angle_gamma 90.00
_cell_formula_units_Z 4
_cell_length_a 9.4301(2)
_cell_length_b 11.0425(4)
_cell_length_c 12.1683(3)
_cell_measurement_temperature 208(2)
_cell_volume 1266.84(6)
_computing_structure_refinement 'SHELXL-97 (Sheldrick, 1997)'
_computing_structure_solution 'SHELXS-97 (Sheldrick, 1990)'
_diffrn_ambient_temperature 208(2)
_diffrn_measured_fraction_theta_full 0.949
_diffrn_measured_fraction_theta_max 0.949
_diffrn_radiation_monochromator graphite
_diffrn_radiation_source 'fine-focus sealed tube'
_diffrn_radiation_type MoK\a
_diffrn_radiation_wavelength 0.71073
_diffrn_reflns_av_R_equivalents 0.0861
_diffrn_reflns_av_sigmaI/netI 0.0649
_diffrn_reflns_limit_h_max 12
_diffrn_reflns_limit_h_min -12
_diffrn_reflns_limit_k_max 14
_diffrn_reflns_limit_k_min -14
_diffrn_reflns_limit_l_max 15
_diffrn_reflns_limit_l_min -15
_diffrn_reflns_number 22883
_diffrn_reflns_theta_full 27.49
_diffrn_reflns_theta_max 27.49
_diffrn_reflns_theta_min 3.28
_exptl_absorpt_coefficient_mu 1.227
_exptl_crystal_density_diffrn 1.773
_exptl_crystal_density_method 'not measured'
_exptl_crystal_F_000 688
_refine_diff_density_max 0.361
_refine_diff_density_min -0.361
_refine_diff_density_rms 0.079
_refine_ls_extinction_method none
_refine_ls_goodness_of_fit_ref 1.041
_refine_ls_hydrogen_treatment mixed
_refine_ls_matrix_type full
_refine_ls_number_parameters 230
_refine_ls_number_reflns 2903
_refine_ls_number_restraints 0
_refine_ls_restrained_S_all 1.041
_refine_ls_R_factor_all 0.0877
_refine_ls_R_factor_gt 0.0444
_refine_ls_shift/su_max 0.000
_refine_ls_shift/su_mean 0.000
_refine_ls_structure_factor_coef Fsqd
_refine_ls_weighting_details 'w=1/[\s^2^(Fo^2^)+(0.0160P)^2^+1.4842P] where P=(Fo^2^+2Fc^2^)/3'
_refine_ls_weighting_scheme calc
_refine_ls_wR_factor_gt 0.0658
_refine_ls_wR_factor_ref 0.0743
_reflns_number_gt 2006
_reflns_number_total 2903
_reflns_threshold_expression >2sigma(I)
_cod_data_source_file b512048a.txt
_cod_data_source_block leid24
_cod_depositor_comments
;
The following automatic conversions were performed:

'_refine_ls_weighting_scheme' value 'calc
w=1/[\s^2^(Fo^2^)+(0.0160P)^2^+1.4842P] where P=(Fo^2^+2Fc^2^)/3' was
changed to 'calc'. New tag '_refine_ls_weighting_details' was
created. The value of the new tag was set to
'w=1/[\s^2^(Fo^2^)+(0.0160P)^2^+1.4842P] where P=(Fo^2^+2Fc^2^)/3'.

Automatic conversion script
Id: cif_fix_values 3143 2015-03-26 13:38:13Z robertas 
;
_cod_database_code 7006557

loop_
_symmetry_equiv_pos_as_xyz
'x, y, z'
'-x+1/2, y+1/2, -z+1/2'
'-x, -y, -z'
'x-1/2, -y-1/2, z-1/2'

loop_
_atom_site_label
_atom_site_type_symbol
_atom_site_fract_x
_atom_site_fract_y
_atom_site_fract_z
_atom_site_U_iso_or_equiv
_atom_site_adp_type
_atom_site_occupancy
_atom_site_calc_flag
_atom_site_refinement_flags
_atom_site_disorder_assembly
_atom_site_disorder_group
Fe1 Fe 0.03745(4) 0.14277(4) 0.32674(3) 0.01977(12) Uani 1 d . . .
O1 O -0.1427(3) 0.0348(2) 0.3415(2) 0.0348(6) Uani 1 d . . .
H1A H -0.227(4) 0.056(3) 0.338(3) 0.055(13) Uiso 1 d . . .
H1B H -0.144(4) -0.022(4) 0.368(3) 0.059(15) Uiso 1 d . . .
C10 C 0.0476(3) 0.2662(3) 0.1162(2) 0.0280(7) Uani 1 d . . .
C11 C 0.1683(3) 0.3245(2) 0.1808(2) 0.0207(6) Uani 1 d . . .
O11 O -0.0175(2) 0.18303(17) 0.16669(16) 0.0265(5) Uani 1 d . . .
O12 O 0.0216(3) 0.3009(2) 0.02248(18) 0.0540(7) Uani 1 d . . .
C12 C 0.2388(3) 0.4275(3) 0.1484(2) 0.0228(7) Uani 1 d . . .
H12 H 0.214(3) 0.464(2) 0.092(2) 0.015(8) Uiso 1 d . . .
N13 N 0.3445(2) 0.4761(2) 0.20800(19) 0.0208(5) Uani 1 d . . .
C14 C 0.3803(3) 0.4179(3) 0.3003(2) 0.0229(7) Uani 1 d . . .
H14 H 0.453(3) 0.452(2) 0.340(2) 0.015(7) Uiso 1 d . . .
C15 C 0.3092(3) 0.3157(3) 0.3354(2) 0.0214(6) Uani 1 d . . .
H15 H 0.334(3) 0.276(3) 0.405(2) 0.030(8) Uiso 1 d . . .
N16 N 0.2022(2) 0.2700(2) 0.27701(18) 0.0187(5) Uani 1 d . . .
C20 C 0.0559(3) 0.2245(3) 0.5532(3) 0.0265(7) Uani 1 d . . .
C21 C -0.0495(3) 0.3113(3) 0.5031(2) 0.0214(6) Uani 1 d . . .
O21 O 0.1056(2) 0.14553(18) 0.48840(16) 0.0268(5) Uani 1 d . . .
O22 O 0.0855(2) 0.2321(2) 0.65224(17) 0.0399(6) Uani 1 d . . .
C22 C -0.1140(4) 0.4022(3) 0.5616(3) 0.0316(8) Uani 1 d . . .
H22 H -0.094(3) 0.411(3) 0.633(2) 0.026(8) Uiso 1 d . . .
N23 N -0.2036(3) 0.4817(2) 0.5145(2) 0.0361(7) Uani 1 d . . .
C24 C -0.2300(3) 0.4661(3) 0.4078(3) 0.0312(8) Uani 1 d . . .
H24 H -0.291(3) 0.523(3) 0.374(2) 0.036(9) Uiso 1 d . . .
C25 C -0.1694(3) 0.3738(3) 0.3488(3) 0.0260(7) Uani 1 d . . .
H25 H -0.192(3) 0.363(3) 0.275(2) 0.028(8) Uiso 1 d . . .
N26 N -0.0789(2) 0.2966(2) 0.39585(19) 0.0206(5) Uani 1 d . . .
O99 O 0.0867(3) 0.3994(3) 0.8235(3) 0.0394(6) Uani 1 d . . .
H99A H 0.072(3) 0.373(3) 0.883(3) 0.039(11) Uiso 1 d . . .
H99B H 0.082(4) 0.347(4) 0.784(3) 0.049(15) Uiso 1 d . . .

loop_
_atom_site_aniso_label
_atom_site_aniso_U_11
_atom_site_aniso_U_22
_atom_site_aniso_U_33
_atom_site_aniso_U_23
_atom_site_aniso_U_13
_atom_site_aniso_U_12
Fe1 0.0215(2) 0.01543(19) 0.0224(2) 0.0015(2) -0.00027(15) 0.0002(2)
O1 0.0226(14) 0.0228(13) 0.0590(17) 0.0146(12) -0.0007(12) -0.0009(11)
C10 0.0334(18) 0.0299(17) 0.0204(16) -0.0011(14) -0.0040(13) -0.0090(15)
C11 0.0212(15) 0.0233(16) 0.0175(15) -0.0026(12) 0.0012(12) 0.0001(12)
O11 0.0296(12) 0.0240(11) 0.0257(11) -0.0001(9) -0.0049(9) -0.0097(9)
O12 0.0686(18) 0.0712(18) 0.0214(13) 0.0157(12) -0.0178(12) -0.0390(15)
C12 0.0268(17) 0.0231(17) 0.0185(16) 0.0032(14) 0.0017(13) 0.0023(14)
N13 0.0195(13) 0.0171(12) 0.0258(14) -0.0013(11) 0.0030(11) -0.0005(10)
C14 0.0178(15) 0.0215(16) 0.0294(17) -0.0025(14) -0.0034(13) -0.0006(13)
C15 0.0205(15) 0.0205(15) 0.0232(17) 0.0007(13) 0.0001(13) 0.0051(13)
N16 0.0194(13) 0.0180(12) 0.0187(13) -0.0021(10) 0.0007(10) 0.0005(10)
C20 0.0255(17) 0.0260(17) 0.0280(18) 0.0088(14) -0.0002(14) -0.0088(14)
C21 0.0237(16) 0.0213(15) 0.0191(15) 0.0028(12) 0.0033(12) -0.0040(13)
O21 0.0321(12) 0.0215(10) 0.0265(11) 0.0039(10) -0.0065(9) 0.0031(10)
O22 0.0492(15) 0.0501(15) 0.0201(12) 0.0088(11) -0.0066(10) -0.0005(12)
C22 0.042(2) 0.0314(18) 0.0214(18) -0.0009(15) 0.0084(15) -0.0013(15)
N23 0.0409(17) 0.0317(16) 0.0359(17) -0.0033(13) 0.0078(13) 0.0076(13)
C24 0.0279(18) 0.0254(17) 0.040(2) 0.0017(15) 0.0005(15) 0.0072(15)
C25 0.0271(17) 0.0261(18) 0.0246(17) 0.0028(14) -0.0010(13) 0.0038(14)
N26 0.0226(13) 0.0184(12) 0.0208(13) 0.0037(10) -0.0001(10) 0.0005(11)
O99 0.0388(15) 0.0501(17) 0.0294(15) 0.0053(15) -0.0002(12) -0.0129(12)

loop_
_atom_type_symbol
_atom_type_description
_atom_type_scat_dispersion_real
_atom_type_scat_dispersion_imag
_atom_type_scat_source
C C 0.0033 0.0016 'International Tables Vol C Tables 4.2.6.8 and 6.1.1.4'
H H 0.0000 0.0000 'International Tables Vol C Tables 4.2.6.8 and 6.1.1.4'
N N 0.0061 0.0033 'International Tables Vol C Tables 4.2.6.8 and 6.1.1.4'
O O 0.0106 0.0060 'International Tables Vol C Tables 4.2.6.8 and 6.1.1.4'
Fe Fe 0.3463 0.8444 'International Tables Vol C Tables 4.2.6.8 and 6.1.1.4'

loop_
_geom_angle_atom_site_label_1
_geom_angle_atom_site_label_2
_geom_angle_atom_site_label_3
_geom_angle
_geom_angle_site_symmetry_1
_geom_angle_site_symmetry_3
_geom_angle_publ_flag
O11 Fe1 O21 166.27(8) . . ?
O11 Fe1 O1 90.87(9) . . ?
O21 Fe1 O1 99.51(9) . . ?
O11 Fe1 N16 76.44(8) . . ?
O21 Fe1 N16 92.60(8) . . ?
O1 Fe1 N16 166.98(10) . . ?
O11 Fe1 N13 96.77(8) . 2_545 ?
O21 Fe1 N13 92.68(8) . 2_545 ?
O1 Fe1 N13 87.42(10) . 2_545 ?
N16 Fe1 N13 96.83(8) . 2_545 ?
O11 Fe1 N26 94.43(8) . . ?
O21 Fe1 N26 76.79(8) . . ?
O1 Fe1 N26 89.70(10) . . ?
N16 Fe1 N26 88.43(8) . . ?
N13 Fe1 N26 168.47(9) 2_545 . ?
O12 C10 O11 126.0(3) . . ?
O12 C10 C11 119.0(3) . . ?
O11 C10 C11 115.0(3) . . ?
N16 C11 C12 120.6(3) . . ?
N16 C11 C10 115.1(2) . . ?
C12 C11 C10 124.3(3) . . ?
C10 O11 Fe1 120.02(18) . . ?
N13 C12 C11 122.4(3) . . ?
C14 N13 C12 116.0(3) . . ?
C14 N13 Fe1 116.49(19) . 2 ?
C12 N13 Fe1 127.5(2) . 2 ?
N13 C14 C15 122.5(3) . . ?
N16 C15 C14 121.0(3) . . ?
C15 N16 C11 117.5(2) . . ?
C15 N16 Fe1 129.4(2) . . ?
C11 N16 Fe1 111.66(17) . . ?
O22 C20 O21 125.0(3) . . ?
O22 C20 C21 119.2(3) . . ?
O21 C20 C21 115.9(3) . . ?
N26 C21 C22 120.4(3) . . ?
N26 C21 C20 116.1(3) . . ?
C22 C21 C20 123.4(3) . . ?
C20 O21 Fe1 119.40(18) . . ?
N23 C22 C21 122.5(3) . . ?
C24 N23 C22 115.9(3) . . ?
N23 C24 C25 122.3(3) . . ?
N26 C25 C24 121.4(3) . . ?
C25 N26 C21 117.5(3) . . ?
C25 N26 Fe1 130.7(2) . . ?
C21 N26 Fe1 111.81(18) . . ?

loop_
_geom_bond_atom_site_label_1
_geom_bond_atom_site_label_2
_geom_bond_distance
_geom_bond_site_symmetry_2
_geom_bond_publ_flag
Fe1 O11 2.054(2) . ?
Fe1 O21 2.0570(19) . ?
Fe1 O1 2.087(2) . ?
Fe1 N16 2.189(2) . ?
Fe1 N13 2.196(2) 2_545 ?
Fe1 N26 2.199(2) . ?
C10 O12 1.223(3) . ?
C10 O11 1.270(3) . ?
C10 C11 1.513(4) . ?
C11 N16 1.349(3) . ?
C11 C12 1.380(4) . ?
C12 N13 1.333(4) . ?
N13 C14 1.332(4) . ?
N13 Fe1 2.196(2) 2 ?
C14 C15 1.385(4) . ?
C15 N16 1.322(4) . ?
C20 O22 1.235(3) . ?
C20 O21 1.272(4) . ?
C20 C21 1.501(4) . ?
C21 N26 1.339(3) . ?
C21 C22 1.379(4) . ?
C22 N23 1.339(4) . ?
N23 C24 1.328(4) . ?
C24 C25 1.378(4) . ?
C25 N26 1.327(4) . ?
